data_7100920
loop_
_publ_author_name
'Xie, Jian-Wu'
'Yue, Lei'
'Xue, Dong'
'Ma, Xiao-Li'
'Chen, Ying-Chun'
'Wu, Yong'
'Zhu, Jin'
'Deng, Jin-Gen'

_publ_section_title
;
Organocatalytic and Direct Asymmetric Vinylogous Michael 
Addition of \a,\a-Dicyanoolefins to \a,\b-Unsaturated Aldehydes
;
_journal_name_full 'Chemical Communications'
_journal_page_first 1563
_journal_page_last 1565
_journal_paper_doi 10.1039/b600647g
_journal_year 2006
_chemical_formula_sum 'C17 H16 N2 O'
_chemical_formula_weight 264.32
_space_group_IT_number 19
_symmetry_cell_setting orthorhombic
_symmetry_space_group_name_Hall 'P 2ac 2ab'
_symmetry_space_group_name_H-M 'P 21 21 21'
_cell_angle_alpha 90.00
_cell_angle_beta 90.00
_cell_angle_gamma 90.00
_cell_formula_units_Z 4
_cell_length_a 6.076(1)
_cell_length_b 13.777(3)
_cell_length_c 17.439(3)
_cell_measurement_temperature 296(2)
_cell_volume 1459.74(51)
_diffrn_ambient_temperature 296(2)
_exptl_crystal_density_diffrn 1.203
_cod_depositor_comments
;
The following automatic conversions were performed:
'_symmetry_cell_setting' value 'Orthorhombic' changed to 'orthorhombic'
according to '/home/saulius/struct/CIF-dictionaries/cif_core.dic'
dictionary named 'cif_core.dic' version 2.4.1 from 2010-06-29.

Automatic conversion script
Id: cif_fix_enum 1527 2010-12-29 10:47:43Z saulius 
;
_cod_database_code 7100920

loop_
_symmetry_equiv_pos_as_xyz
'x, y, z'
'-x+1/2, -y, z+1/2'
'-x, y+1/2, -z+1/2'
'x+1/2, -y+1/2, -z'

loop_
_atom_site_label
_atom_site_type_symbol
_atom_site_fract_x
_atom_site_fract_y
_atom_site_fract_z
_atom_site_U_iso_or_equiv
_atom_site_adp_type
_atom_site_occupancy
_atom_site_symmetry_multiplicity
_atom_site_calc_flag
_atom_site_refinement_flags
_atom_site_disorder_assembly
_atom_site_disorder_group
O O 1.0901(4) 0.53840(16) 0.37058(12) 0.0963(7) Uani 1 1 d . . .
N1 N 0.5422(5) 0.26782(15) 0.70375(12) 0.0896(8) Uani 1 1 d . . .
N2 N 0.2025(4) 0.31624(17) 0.49181(14) 0.0920(9) Uani 1 1 d . . .
C1 C 0.7507(4) 0.60783(15) 0.64772(11) 0.0498(6) Uani 1 1 d . . .
C2 C 0.9051(5) 0.64305(18) 0.69939(12) 0.0640(7) Uani 1 1 d . . .
H2 H 0.9057 0.7089 0.7110 0.077 Uiso 1 1 calc R . .
C3 C 1.0566(5) 0.5837(2) 0.73377(13) 0.0718(8) Uani 1 1 d . . .
H3 H 1.1558 0.6093 0.7690 0.086 Uiso 1 1 calc R . .
C4 C 1.0621(5) 0.4865(2) 0.71632(13) 0.0657(7) Uani 1 1 d . . .
H4 H 1.1684 0.4465 0.7381 0.079 Uiso 1 1 calc R . .
C5 C 0.9094(4) 0.44883(17) 0.66644(12) 0.0541(6) Uani 1 1 d . . .
H5 H 0.9125 0.3829 0.6552 0.065 Uiso 1 1 calc R . .
C6 C 0.7496(4) 0.50752(14) 0.63231(10) 0.0436(5) Uani 1 1 d . . .
C7 C 0.5833(4) 0.46867(14) 0.57930(11) 0.0424(5) Uani 1 1 d . . .
C8 C 0.5084(4) 0.53730(14) 0.51736(11) 0.0419(5) Uani 1 1 d . . .
H8 H 0.3859 0.5068 0.4898 0.050 Uiso 1 1 calc R . .
C9 C 0.4187(4) 0.62597(16) 0.56057(12) 0.0558(7) Uani 1 1 d . . .
H9A H 0.3597 0.6720 0.5238 0.067 Uiso 1 1 calc R . .
H9B H 0.2991 0.6055 0.5937 0.067 Uiso 1 1 calc R . .
C10 C 0.5939(5) 0.67591(16) 0.60866(12) 0.0643(7) Uani 1 1 d . . .
H10A H 0.6774 0.7193 0.5759 0.077 Uiso 1 1 calc R . .
H10B H 0.5218 0.7152 0.6474 0.077 Uiso 1 1 calc R . .
C11 C 0.4899(4) 0.38011(14) 0.58717(12) 0.0466(6) Uani 1 1 d . . .
C12 C 0.5255(5) 0.31811(15) 0.65228(14) 0.0605(7) Uani 1 1 d . . .
C13 C 0.3307(5) 0.34499(17) 0.53386(15) 0.0610(7) Uani 1 1 d . . .
C14 C 0.6917(4) 0.56015(14) 0.45898(11) 0.0410(5) Uani 1 1 d . . .
H14 H 0.8200 0.5852 0.4867 0.049 Uiso 1 1 calc R . .
C15 C 0.6150(4) 0.63713(14) 0.40159(11) 0.0541(7) Uani 1 1 d . . .
H15A H 0.7236 0.6444 0.3620 0.065 Uiso 1 1 calc R . .
H15B H 0.5956 0.6979 0.4276 0.065 Uiso 1 1 calc R . .
H15C H 0.4779 0.6173 0.3792 0.065 Uiso 1 1 calc R . .
C16 C 0.7582(4) 0.46778(14) 0.41702(12) 0.0521(6) Uani 1 1 d . . .
H16A H 0.7869 0.4176 0.4547 0.063 Uiso 1 1 calc R . .
H16B H 0.6351 0.4464 0.3859 0.063 Uiso 1 1 calc R . .
C17 C 0.9530(5) 0.4773(2) 0.36732(15) 0.0718(8) Uani 1 1 d . . .
H17 H 0.9703 0.4304 0.3294 0.086 Uiso 1 1 calc R . .

loop_
_atom_site_aniso_label
_atom_site_aniso_U_11
_atom_site_aniso_U_22
_atom_site_aniso_U_33
_atom_site_aniso_U_23
_atom_site_aniso_U_13
_atom_site_aniso_U_12
O 0.0727(13) 0.1228(16) 0.0935(15) -0.0105(14) 0.0266(13) -0.0198(15)
N1 0.131(2) 0.0667(14) 0.0712(14) 0.0259(12) 0.0092(18) -0.0059(17)
N2 0.096(2) 0.0726(15) 0.108(2) -0.0038(15) -0.0254(19) -0.0211(16)
C1 0.0694(16) 0.0486(12) 0.0314(10) 0.0011(10) 0.0078(13) -0.0009(13)
C2 0.086(2) 0.0684(15) 0.0379(12) -0.0050(12) 0.0091(15) -0.0218(17)
C3 0.072(2) 0.106(2) 0.0372(13) -0.0021(14) -0.0013(15) -0.0192(19)
C4 0.0608(17) 0.094(2) 0.0425(13) 0.0124(14) -0.0019(14) -0.0012(18)
C5 0.0573(15) 0.0622(14) 0.0429(12) 0.0059(12) 0.0011(13) 0.0055(15)
C6 0.0523(13) 0.0489(12) 0.0296(10) 0.0059(10) 0.0042(12) 0.0006(12)
C7 0.0481(13) 0.0417(11) 0.0374(11) 0.0006(9) 0.0092(12) 0.0084(12)
C8 0.0455(13) 0.0422(11) 0.0380(11) 0.0047(9) 0.0006(11) 0.0011(12)
C9 0.0641(17) 0.0554(13) 0.0479(12) 0.0101(11) 0.0114(13) 0.0170(15)
C10 0.096(2) 0.0489(13) 0.0481(13) -0.0039(12) 0.0105(16) 0.0085(16)
C11 0.0583(15) 0.0389(11) 0.0426(12) 0.0036(10) 0.0051(13) 0.0010(12)
C12 0.0841(19) 0.0439(12) 0.0535(13) 0.0062(12) 0.0087(16) -0.0044(15)
C13 0.0692(19) 0.0467(15) 0.0671(17) 0.0055(13) 0.0027(16) -0.0065(14)
C14 0.0442(14) 0.0437(11) 0.0350(10) 0.0011(10) -0.0025(11) -0.0042(11)
C15 0.0700(17) 0.0501(12) 0.0420(11) 0.0097(10) 0.0017(13) -0.0070(13)
C16 0.0602(15) 0.0515(13) 0.0447(11) -0.0014(11) 0.0032(13) -0.0009(14)
C17 0.075(2) 0.0828(19) 0.0573(16) -0.0110(15) 0.0193(17) 0.0041(18)

loop_
_geom_bond_atom_site_label_1
_geom_bond_atom_site_label_2
_geom_bond_distance
_geom_bond_site_symmetry_2
_geom_bond_publ_flag
O C17 1.185(3) . ?
N1 C12 1.138(3) . ?
N2 C13 1.141(3) . ?
C1 C2 1.389(3) . ?
C1 C6 1.408(3) . ?
C1 C10 1.500(3) . ?
C2 C3 1.369(3) . ?
C2 H2 0.9300 . ?
C3 C4 1.374(3) . ?
C3 H3 0.9300 . ?
C4 C5 1.374(3) . ?
C4 H4 0.9300 . ?
C5 C6 1.397(3) . ?
C5 H5 0.9300 . ?
C6 C7 1.470(3) . ?
C7 C11 1.352(3) . ?
C7 C8 1.506(3) . ?
C8 C9 1.535(3) . ?
C8 C14 1.542(3) . ?
C8 H8 0.9800 . ?
C9 C10 1.520(3) . ?
C9 H9A 0.9700 . ?
C9 H9B 0.9700 . ?
C10 H10A 0.9700 . ?
C10 H10B 0.9700 . ?
C11 C13 1.426(3) . ?
C11 C12 1.437(3) . ?
C14 C16 1.523(3) . ?
C14 C15 1.531(3) . ?
C14 H14 0.9800 . ?
C15 H15A 0.9600 . ?
C15 H15B 0.9600 . ?
C15 H15C 0.9600 . ?
C16 C17 1.473(3) . ?
C16 H16A 0.9700 . ?
C16 H16B 0.9700 . ?
C17 H17 0.9300 . ?

loop_
_cod_related_entry_id
_cod_related_entry_database
_cod_related_entry_code
1 ChemSpider 21183851
